data_4063046
loop_
_publ_author_name
'Koshevoy, Igor O.'
'Tunik, Sergey P.'
'Po\"e, Anthony J.'
'Lough, Alan'
'Pursiainen, Jouni'
'Piril\"a, P\"aivi'

_publ_section_title
;
A chiral bis(oxazoline) phosphine with a rigid backbone: ligand synthesis and
characterization of products obtained in highly diastereoselective reactions
with a rhodium(I) complex and a tetrahedral "RhRu~3~" cluster
;
_journal_issue 11
_journal_name_full Organometallics
_journal_page_first 2641
_journal_page_last 2650
_journal_paper_doi 10.1021/om0498450
_journal_volume 23
_journal_year 2004
_chemical_absolute_configuration rmad
_chemical_formula_moiety 'C53 H51 N4 O10 P Rh Ru3 S'
_chemical_formula_sum 'C53 H51 N4 O10 P Rh Ru3 S'
_chemical_formula_weight 1373.13
_space_group_IT_number 4
_symmetry_cell_setting monoclinic
_symmetry_space_group_name_Hall 'P 2yb'
_symmetry_space_group_name_H-M 'P 1 21 1'
_cell_angle_alpha 90.00
_cell_angle_beta 110.0017(12)
_cell_angle_gamma 90.00
_cell_formula_units_Z 4
_cell_length_a 13.0819(4)
_cell_length_b 37.6066(10)
_cell_length_c 13.1271(3)
_cell_measurement_temperature 150(1)
_cell_volume 6068.5(3)
_diffrn_ambient_temperature 150(2)
_exptl_crystal_density_diffrn 1.503
_cod_depositor_comments
;
The following automatic conversions were performed:
'_symmetry_cell_setting' value 'Monoclinic' changed to 'monoclinic'
according to '/home/saulius/struct/CIF-dictionaries/cif_core.dic'
dictionary named 'cif_core.dic' version 2.4.1 from 2010-06-29.

Automatic conversion script
Id: cif_fix_enum 1527 2010-12-29 10:47:43Z saulius 
;
_cod_original_sg_symbol_H-M 'P 21'
_cod_database_code 4063046

loop_
_symmetry_equiv_pos_as_xyz
'x, y, z'
'-x, y+1/2, -z'

loop_
_atom_site_label
_atom_site_type_symbol
_atom_site_fract_x
_atom_site_fract_y
_atom_site_fract_z
_atom_site_U_iso_or_equiv
_atom_site_adp_type
_atom_site_occupancy
_atom_site_symmetry_multiplicity
_atom_site_calc_flag
_atom_site_refinement_flags
_atom_site_disorder_assembly
_atom_site_disorder_group
Rh1A Rh 0.52214(6) 0.90905(2) 1.06083(6) 0.03448(19) Uani 1 1 d . . .
Ru1A Ru 0.54520(6) 0.95807(2) 1.22250(5) 0.02740(17) Uani 1 1 d D . .
H1 H 0.421(3) 0.9726(10) 1.149(4) 0.036 Uiso 1 1 d D B .
H2 H 0.482(5) 0.9278(11) 1.274(2) 0.036 Uiso 1 1 d D . .
Ru2A Ru 0.34456(6) 0.94629(2) 1.04988(6) 0.03144(18) Uani 1 1 d D . .
Ru3A Ru 0.41410(6) 0.89297(2) 1.20310(6) 0.03248(18) Uani 1 1 d D . .
P1A P 0.53961(18) 0.98974(6) 1.36444(18) 0.0273(5) Uani 1 1 d . . .
O1A O 0.6296(6) 1.01171(18) 1.1021(6) 0.0492(18) Uani 1 1 d . . .
O2A O 0.6493(6) 0.86425(19) 1.2424(6) 0.055(2) Uani 1 1 d . . .
O3A O 0.3739(6) 1.00261(18) 0.8977(5) 0.054(2) Uani 1 1 d . . .
O4A O 0.2250(6) 0.89121(19) 0.8814(5) 0.0524(19) Uani 1 1 d . . .
O5A O 0.1332(6) 0.97725(19) 1.0594(6) 0.055(2) Uani 1 1 d . . .
O6A O 0.3119(7) 0.8310(2) 1.0602(7) 0.082(3) Uani 1 1 d . . .
O7A O 0.2071(6) 0.91832(19) 1.2379(6) 0.057(2) Uani 1 1 d . . .
O8A O 0.4911(6) 0.8486(2) 1.4100(6) 0.061(2) Uani 1 1 d . . .
O9A O 0.8109(5) 0.91141(18) 1.4788(5) 0.0453(17) Uani 1 1 d . A .
O10A O 0.4564(5) 1.05047(17) 1.2059(5) 0.0405(16) Uani 1 1 d . . .
N1A N 0.6997(6) 0.93932(19) 1.3290(6) 0.0327(18) Uani 1 1 d . . .
N2A N 0.5672(6) 0.96006(19) 1.4737(5) 0.0311(17) Uani 1 1 d . A .
N3A N 0.4146(6) 1.00514(18) 1.3685(6) 0.0287(16) Uani 1 1 d . A .
C1A C 0.6007(7) 0.9911(3) 1.1506(7) 0.034(2) Uani 1 1 d . . .
C2A C 0.5768(8) 0.8817(3) 1.1899(9) 0.047(3) Uani 1 1 d . . .
C3A C 0.3614(8) 0.9809(3) 0.9546(7) 0.034(2) Uani 1 1 d . . .
C4A C 0.2689(8) 0.9114(3) 0.9438(8) 0.039(2) Uani 1 1 d . . .
C5A C 0.2139(7) 0.9664(2) 1.0576(7) 0.034(2) Uani 1 1 d . . .
C6A C 0.3465(9) 0.8543(3) 1.1183(10) 0.056(3) Uani 1 1 d . . .
C7A C 0.2859(8) 0.9104(2) 1.2193(7) 0.038(2) Uani 1 1 d . . .
C8A C 0.4640(8) 0.8655(3) 1.3315(9) 0.046(3) Uani 1 1 d . . .
C9A C 0.4855(10) 0.9154(3) 0.8801(8) 0.062(4) Uani 1 1 d . . .
H9AA H 0.4161 0.9245 0.8265 0.074 Uiso 1 1 calc R . .
C10A C 0.5131(10) 0.8792(3) 0.9049(8) 0.058(3) Uani 1 1 d . . .
H10C H 0.4677 0.8578 0.8731 0.069 Uiso 1 1 calc R . .
C11A C 0.6199(10) 0.8795(4) 0.9790(9) 0.065(4) Uani 1 1 d . . .
H11C H 0.6653 0.8580 1.0085 0.078 Uiso 1 1 calc R . .
C12A C 0.6562(10) 0.9147(5) 0.9962(10) 0.073(4) Uani 1 1 d . . .
H12C H 0.7320 0.9224 1.0386 0.088 Uiso 1 1 calc R . .
C13A C 0.5753(13) 0.9361(3) 0.9395(9) 0.062(3) Uani 1 1 d . . .
H13C H 0.5812 0.9624 0.9328 0.074 Uiso 1 1 calc R . .
S1A S 0.6783(6) 1.05494(19) 1.3548(5) 0.0482(18) Uani 0.626(10) 1 d PD A 1
C14A C 0.6345(7) 1.0245(2) 1.4287(6) 0.040(2) Uani 1 1 d D A 1
C15A C 0.680(2) 1.0294(7) 1.5358(10) 0.034(6) Uiso 0.626(10) 1 d PD A 1
H15A H 0.6650 1.0149 1.5881 0.041 Uiso 0.626(10) 1 calc PR A 1
C16A C 0.7564(17) 1.0595(5) 1.5644(13) 0.043(5) Uiso 0.626(10) 1 d PD A 1
H16B H 0.7991 1.0664 1.6360 0.051 Uiso 0.626(10) 1 calc PR A 1
C17A C 0.7558(13) 1.0757(4) 1.4727(8) 0.037(4) Uiso 0.626(10) 1 d PD A 1
H17A H 0.7951 1.0970 1.4731 0.045 Uiso 0.626(10) 1 calc PR A 1
S1* S 0.6947(11) 1.0303(4) 1.5663(7) 0.058(3) Uani 0.374(10) 1 d PD A 2
C14* C 0.6345(7) 1.0245(2) 1.4287(6) 0.040(2) Uani 0.00 1 d PD A 2
C15* C 0.673(3) 1.0486(9) 1.375(2) 0.024(10) Uiso 0.374(10) 1 d PD A 2
H15C H 0.6434 1.0513 1.2981 0.028 Uiso 0.374(10) 1 calc PR A 2
C16* C 0.764(3) 1.0703(9) 1.443(2) 0.062(11) Uiso 0.374(10) 1 d PD A 2
H16C H 0.8109 1.0847 1.4196 0.075 Uiso 0.374(10) 1 calc PR A 2
C17* C 0.768(3) 1.0658(7) 1.546(3) 0.055(10) Uiso 0.374(10) 1 d PD A 2
H17D H 0.8083 1.0812 1.6032 0.066 Uiso 0.374(10) 1 calc PR A 2
C18A C 0.7157(7) 0.9298(2) 1.4275(8) 0.036(2) Uani 1 1 d . A .
C19A C 0.7982(7) 0.9306(3) 1.3000(8) 0.041(2) Uani 1 1 d . A .
H19B H 0.7761 0.9178 1.2289 0.049 Uiso 1 1 calc R . .
C20A C 0.8596(8) 0.9053(3) 1.3918(8) 0.051(3) Uani 1 1 d . . .
H20C H 0.8494 0.8803 1.3667 0.061 Uiso 1 1 calc R A .
H20D H 0.9384 0.9108 1.4188 0.061 Uiso 1 1 calc R . .
C21A C 0.8630(9) 0.9632(3) 1.2958(10) 0.064(3) Uani 1 1 d . . .
H21B H 0.8134 0.9794 1.2403 0.076 Uiso 1 1 calc R A .
C22A C 0.9564(9) 0.9527(4) 1.2541(10) 0.079(4) Uani 1 1 d . A .
H22D H 0.9263 0.9398 1.1855 0.118 Uiso 1 1 calc R . .
H22E H 1.0086 0.9375 1.3078 0.118 Uiso 1 1 calc R . .
H22F H 0.9933 0.9743 1.2427 0.118 Uiso 1 1 calc R . .
C23A C 0.9073(10) 0.9843(3) 1.3995(10) 0.071(4) Uani 1 1 d . A .
H23D H 0.8474 0.9911 1.4245 0.106 Uiso 1 1 calc R . .
H23E H 0.9433 1.0058 1.3863 0.106 Uiso 1 1 calc R . .
H23F H 0.9599 0.9698 1.4551 0.106 Uiso 1 1 calc R . .
C24A C 0.6510(7) 0.9349(2) 1.4948(7) 0.033(2) Uani 1 1 d . . .
C25A C 0.6499(9) 0.9148(3) 1.5804(8) 0.048(3) Uani 1 1 d . A .
H25B H 0.6971 0.8955 1.6116 0.057 Uiso 1 1 calc R . .
C26A C 0.5691(9) 0.9273(3) 1.6132(7) 0.049(3) Uani 1 1 d . . .
H26B H 0.5522 0.9183 1.6732 0.059 Uiso 1 1 calc R A .
C27A C 0.5164(8) 0.9541(3) 1.5500(7) 0.038(2) Uani 1 1 d . A .
C28A C 0.4219(7) 0.9781(2) 1.5488(7) 0.031(2) Uani 1 1 d . . .
C29A C 0.3621(8) 0.9914(2) 1.4373(7) 0.031(2) Uani 1 1 d . A .
C30A C 0.2556(7) 0.9978(2) 1.3932(7) 0.035(2) Uani 1 1 d . . .
H30B H 0.2013 0.9910 1.4224 0.043 Uiso 1 1 calc R A .
C31A C 0.2376(8) 1.0172(2) 1.2914(7) 0.034(2) Uani 1 1 d . A .
H31A H 0.1695 1.0254 1.2437 0.040 Uiso 1 1 calc R . .
C32A C 0.3342(7) 1.0212(2) 1.2768(7) 0.0273(19) Uani 1 1 d . . .
C33A C 0.3511(7) 1.0409(2) 1.1910(7) 0.0257(19) Uani 1 1 d . A .
N4A N 0.2761(7) 1.0506(2) 1.1080(7) 0.045(2) Uani 1 1 d D A 1
C34A C 0.4497(8) 1.0728(3) 1.1170(8) 0.048(3) Uani 1 1 d D A 1
H34C H 0.4939 1.0631 1.0754 0.057 Uiso 0.50 1 calc PR A 1
H34D H 0.4761 1.0970 1.1423 0.057 Uiso 0.50 1 calc PR A 1
C35A C 0.3260(10) 1.0736(5) 1.0452(15) 0.030(18) Uiso 0.50 1 d PD A 1
H35B H 0.3146 1.0632 0.9721 0.036 Uiso 0.50 1 calc PR A 1
C36A C 0.2872(14) 1.1125(5) 1.0352(18) 0.039(6) Uiso 0.50 1 d PD A 1
H36B H 0.3188 1.1236 1.1086 0.047 Uiso 0.50 1 calc PR A 1
C37A C 0.3308(15) 1.1334(5) 0.9582(14) 0.029(4) Uiso 0.50 1 d PD A 1
H37D H 0.4100 1.1307 0.9817 0.043 Uiso 0.50 1 calc PR A 1
H37E H 0.3123 1.1586 0.9594 0.043 Uiso 0.50 1 calc PR A 1
H37F H 0.2980 1.1241 0.8844 0.043 Uiso 0.50 1 calc PR A 1
C38A C 0.1629(16) 1.1146(9) 1.003(3) 0.116(11) Uiso 0.50 1 d PD A 1
H38D H 0.1393 1.1005 1.0535 0.174 Uiso 0.50 1 calc PR A 1
H38E H 0.1291 1.1052 0.9292 0.174 Uiso 0.50 1 calc PR A 1
H38F H 0.1409 1.1394 1.0047 0.174 Uiso 0.50 1 calc PR A 1
N4* N 0.2761(7) 1.0506(2) 1.1080(7) 0.045(2) Uani 0.00 1 d PD A 2
C34* C 0.4497(8) 1.0728(3) 1.1170(8) 0.048(3) Uani 0.00 1 d PD A 2
H34E H 0.4976 1.0640 1.0781 0.057 Uiso 0.50 1 calc PR A 2
H34F H 0.4712 1.0975 1.1417 0.057 Uiso 0.50 1 calc PR A 2
C35* C 0.3281(11) 1.0713(6) 1.0424(17) 0.05(2) Uiso 0.50 1 d PD A 2
H35C H 0.3246 1.0562 0.9786 0.061 Uiso 0.50 1 calc PR A 2
C36* C 0.2673(15) 1.1061(4) 0.9975(14) 0.028(5) Uiso 0.50 1 d PD A 2
H36C H 0.1912 1.0997 0.9516 0.034 Uiso 0.50 1 calc PR A 2
C37* C 0.3225(18) 1.1230(6) 0.9233(17) 0.049(6) Uiso 0.50 1 d PD A 2
H37G H 0.3224 1.1060 0.8666 0.074 Uiso 0.50 1 calc PR A 2
H37H H 0.3976 1.1293 0.9661 0.074 Uiso 0.50 1 calc PR A 2
H37I H 0.2827 1.1445 0.8898 0.074 Uiso 0.50 1 calc PR A 2
C38* C 0.2610(16) 1.1292(5) 1.0915(14) 0.041(5) Uiso 0.50 1 d PD A 2
H38G H 0.2236 1.1161 1.1329 0.061 Uiso 0.50 1 calc PR A 2
H38H H 0.2206 1.1511 1.0625 0.061 Uiso 0.50 1 calc PR A 2
H38I H 0.3347 1.1353 1.1390 0.061 Uiso 0.50 1 calc PR A 2
C39A C 0.4685(8) 1.0103(3) 1.6264(7) 0.040(2) Uani 1 1 d . A .
C40A C 0.4361(8) 1.0446(3) 1.5969(8) 0.042(2) Uani 1 1 d . . .
H40B H 0.3851 1.0499 1.5273 0.050 Uiso 1 1 calc R A .
C41A C 0.4811(10) 1.0716(3) 1.6736(10) 0.065(3) Uani 1 1 d . A .
H41B H 0.4604 1.0955 1.6536 0.078 Uiso 1 1 calc R . .
C42A C 0.5519(10) 1.0652(3) 1.7737(9) 0.061(3) Uani 1 1 d . . .
H42B H 0.5799 1.0843 1.8227 0.073 Uiso 1 1 calc R A .
C43A C 0.5815(10) 1.0328(3) 1.8029(8) 0.062(3) Uani 1 1 d . A .
H43B H 0.6295 1.0279 1.8743 0.074 Uiso 1 1 calc R . .
C44A C 0.5433(9) 1.0056(3) 1.7306(8) 0.055(3) Uani 1 1 d . . .
H44B H 0.5692 0.9823 1.7526 0.066 Uiso 1 1 calc R A .
C45A C 0.3413(7) 0.9568(2) 1.5840(7) 0.036(2) Uani 1 1 d . A .
C46A C 0.3072(8) 0.9245(3) 1.5383(8) 0.045(3) Uani 1 1 d . . .
H46B H 0.3389 0.9148 1.4893 0.053 Uiso 1 1 calc R A .
C47A C 0.2254(8) 0.9051(3) 1.5622(8) 0.047(3) Uani 1 1 d . A .
H47B H 0.2056 0.8819 1.5332 0.057 Uiso 1 1 calc R . .
C48A C 0.1749(8) 0.9202(3) 1.6281(8) 0.045(3) Uani 1 1 d . . .
H48B H 0.1165 0.9083 1.6409 0.054 Uiso 1 1 calc R A .
C49A C 0.2086(7) 0.9515(2) 1.6734(7) 0.035(2) Uani 1 1 d . A .
H49B H 0.1765 0.9614 1.7218 0.042 Uiso 1 1 calc R . .
C50A C 0.2911(8) 0.9703(2) 1.6508(7) 0.038(2) Uani 1 1 d . . .
H50B H 0.3124 0.9930 1.6829 0.046 Uiso 1 1 calc R A .
Rh1B Rh -0.11362(6) 0.78334(2) 0.44424(6) 0.0377(2) Uani 1 1 d . B .
Ru1B Ru 0.06353(5) 0.73966(2) 0.49549(6) 0.02672(17) Uani 1 1 d D . .
H3 H -0.004(4) 0.7152(9) 0.387(3) 0.035 Uiso 1 1 d D . .
H4 H 0.099(2) 0.7629(15) 0.404(4) 0.035 Uiso 1 1 d D B .
Ru2B Ru -0.11563(6) 0.73340(2) 0.29822(6) 0.0368(2) Uani 1 1 d D B .
Ru3B Ru 0.01704(6) 0.79213(2) 0.31766(6) 0.03326(19) Uani 1 1 d D B .
S1B S 0.2291(2) 0.65791(8) 0.7069(2) 0.0501(7) Uani 1 1 d . B .
P1B P 0.21179(18) 0.70765(6) 0.51387(18) 0.0260(5) Uani 1 1 d . B .
O1B O -0.0315(5) 0.69562(17) 0.6317(5) 0.0422(16) Uani 1 1 d . . .
O2B O 0.0447(6) 0.84119(18) 0.5199(6) 0.0483(18) Uani 1 1 d . . .
O3B O -0.2415(6) 0.6780(2) 0.3732(7) 0.061(2) Uani 1 1 d . B .
O4B O -0.3059(6) 0.7752(2) 0.1459(7) 0.076(3) Uani 1 1 d . B .
O5B O -0.0863(6) 0.6866(2) 0.1212(6) 0.066(2) Uani 1 1 d . B .
O6B O -0.1478(6) 0.8431(2) 0.1654(6) 0.073(2) Uani 1 1 d . B .
O7B O 0.0669(7) 0.7518(2) 0.1395(7) 0.068(2) Uani 1 1 d . B .
O8B O 0.2108(6) 0.8412(2) 0.3541(6) 0.059(2) Uani 1 1 d . B .
O9B O 0.3089(5) 0.80786(16) 0.6979(5) 0.0400(16) Uani 1 1 d . B .
O10B O 0.0646(5) 0.64340(15) 0.4907(5) 0.0342(15) Uani 1 1 d . B .
N1B N 0.1667(6) 0.77201(19) 0.6214(5) 0.0307(17) Uani 1 1 d . B .
N2B N 0.3116(5) 0.73725(19) 0.5092(5) 0.0271(15) Uani 1 1 d . . .
N3B N 0.2170(5) 0.67981(17) 0.4122(6) 0.0294(17) Uani 1 1 d . . .
N4B N -0.0356(6) 0.6251(2) 0.3213(6) 0.042(2) Uani 1 1 d . B .
C1B C 0.0066(7) 0.7141(2) 0.5794(7) 0.029(2) Uani 1 1 d . B .
C2B C 0.0006(8) 0.8166(3) 0.4672(8) 0.039(2) Uani 1 1 d . B .
C3B C -0.1970(8) 0.6986(3) 0.3424(9) 0.051(3) Uani 1 1 d . . .
C4B C -0.2345(9) 0.7593(3) 0.2042(9) 0.054(3) Uani 1 1 d . . .
C5B C -0.0998(8) 0.7038(3) 0.1890(9) 0.046(3) Uani 1 1 d . . .
C6B C -0.0863(8) 0.8236(3) 0.2225(9) 0.049(3) Uani 1 1 d . . .
C7B C 0.0424(8) 0.7656(3) 0.2046(9) 0.046(3) Uani 1 1 d . . .
C8B C 0.1376(8) 0.8235(3) 0.3389(8) 0.040(2) Uani 1 1 d . . .
C9B C -0.2905(13) 0.7634(4) 0.4172(12) 0.039(6) Uiso 0.49(3) 1 d PG B 1
H9BA H -0.3297 0.7442 0.3660 0.046 Uiso 0.49(3) 1 calc PR B 1
C10B C -0.2969(13) 0.8004(4) 0.3946(13) 0.032(6) Uiso 0.49(3) 1 d PG B 1
H10A H -0.3412 0.8118 0.3246 0.039 Uiso 0.49(3) 1 calc PR B 1
C11B C -0.2302(16) 0.8184(3) 0.4891(18) 0.033(6) Uiso 0.49(3) 1 d PG B 1
H11A H -0.2240 0.8447 0.4993 0.040 Uiso 0.49(3) 1 calc PR B 1
C12B C -0.1825(16) 0.7924(5) 0.5701(12) 0.062(7) Uiso 0.49(3) 1 d PG B 1
H12A H -0.1404 0.7975 0.6480 0.075 Uiso 0.49(3) 1 calc PR B 1
C13B C -0.2198(17) 0.7585(4) 0.5256(14) 0.038(14) Uiso 0.49(3) 1 d PG B 1
H13A H -0.2055 0.7354 0.5662 0.046 Uiso 0.49(3) 1 calc PR B 1
C9* C -0.2891(16) 0.7761(5) 0.4218(12) 0.077(9) Uiso 0.51(3) 1 d PG B 2
H9*A H -0.3453 0.7654 0.3570 0.092 Uiso 0.51(3) 1 calc PR B 2
C10* C -0.2687(13) 0.8130(5) 0.4416(15) 0.033(6) Uiso 0.51(3) 1 d PG B 2
H10B H -0.3052 0.8328 0.3912 0.040 Uiso 0.51(3) 1 calc PR B 2
C11* C -0.1890(14) 0.8170(3) 0.5462(16) 0.029(5) Uiso 0.51(3) 1 d PG B 2
H11B H -0.1599 0.8400 0.5827 0.035 Uiso 0.51(3) 1 calc PR B 2
C12* C -0.1601(14) 0.7825(4) 0.5911(11) 0.042(6) Uiso 0.51(3) 1 d PG B 2
H12B H -0.1105 0.7772 0.6664 0.051 Uiso 0.51(3) 1 calc PR B 2
C13* C -0.2219(18) 0.7573(3) 0.5143(16) 0.050(16) Uiso 0.51(3) 1 d PG B 2
H13B H -0.2250 0.7312 0.5270 0.061 Uiso 0.51(3) 1 calc PR B 2
C14B C 0.2889(7) 0.6851(2) 0.6363(7) 0.031(2) Uani 1 1 d . . .
C15B C 0.3956(7) 0.6900(2) 0.6959(7) 0.037(2) Uani 1 1 d . B .
H15B H 0.4437 0.7038 0.6719 0.045 Uiso 1 1 calc R . .
C16B C 0.4287(8) 0.6721(3) 0.7995(8) 0.045(3) Uani 1 1 d . . .
H16A H 0.4996 0.6734 0.8522 0.054 Uiso 1 1 calc R B .
C17B C 0.3480(9) 0.6537(3) 0.8116(8) 0.052(3) Uani 1 1 d . B .
H17B H 0.3558 0.6394 0.8734 0.062 Uiso 1 1 calc R . .
C18B C 0.2651(7) 0.7825(2) 0.6253(7) 0.036(2) Uani 1 1 d . . .
C19B C 0.1432(7) 0.7894(2) 0.7106(7) 0.037(2) Uani 1 1 d . . .
H19A H 0.0692 0.8004 0.6818 0.044 Uiso 1 1 calc R B .
C20B C 0.2297(8) 0.8196(2) 0.7438(8) 0.043(3) Uani 1 1 d . B .
H20A H 0.1978 0.8427 0.7129 0.052 Uiso 1 1 calc R . .
H20B H 0.2620 0.8218 0.8236 0.052 Uiso 1 1 calc R . .
C21B C 0.1472(8) 0.7643(3) 0.8022(8) 0.044(3) Uani 1 1 d . B .
H21A H 0.0977 0.7440 0.7688 0.053 Uiso 1 1 calc R . .
C22B C 0.1039(10) 0.7811(4) 0.8815(8) 0.074(4) Uani 1 1 d . . .
H22A H 0.0311 0.7907 0.8432 0.110 Uiso 1 1 calc R B .
H22B H 0.1523 0.8005 0.9191 0.110 Uiso 1 1 calc R . .
H22C H 0.0996 0.7634 0.9345 0.110 Uiso 1 1 calc R . .
C23B C 0.2589(9) 0.7485(3) 0.8592(8) 0.055(3) Uani 1 1 d . . .
H23A H 0.2556 0.7323 0.9166 0.082 Uiso 1 1 calc R B .
H23B H 0.3109 0.7676 0.8912 0.082 Uiso 1 1 calc R . .
H23C H 0.2825 0.7353 0.8068 0.082 Uiso 1 1 calc R . .
C24B C 0.3282(7) 0.7691(2) 0.5644(7) 0.032(2) Uani 1 1 d . B .
C25B C 0.4167(7) 0.7858(2) 0.5489(7) 0.038(2) Uani 1 1 d . . .
H25A H 0.4448 0.8086 0.5751 0.045 Uiso 1 1 calc R B .
C26B C 0.4561(7) 0.7632(2) 0.4884(7) 0.036(2) Uani 1 1 d . B .
H26A H 0.5177 0.7675 0.4675 0.043 Uiso 1 1 calc R . .
C27B C 0.3929(6) 0.7337(2) 0.4637(7) 0.031(2) Uani 1 1 d . B .
C28B C 0.4012(7) 0.7005(2) 0.4015(7) 0.031(2) Uani 1 1 d . . .
C29B C 0.2877(7) 0.6831(2) 0.3524(7) 0.030(2) Uani 1 1 d . B .
C30B C 0.2469(8) 0.6655(3) 0.2562(8) 0.047(3) Uani 1 1 d . . .
H30A H 0.2781 0.6646 0.2007 0.056 Uiso 1 1 calc R B .
C31B C 0.1521(8) 0.6491(3) 0.2546(8) 0.042(2) Uani 1 1 d . B .
H31A H 0.1079 0.6343 0.1980 0.051 Uiso 1 1 calc R . .
C32B C 0.1313(7) 0.6574(2) 0.3470(7) 0.031(2) Uani 1 1 d . B .
C33B C 0.0467(8) 0.6419(2) 0.3820(7) 0.031(2) Uani 1 1 d . . .
C34B C -0.0224(8) 0.6224(3) 0.5054(8) 0.046(3) Uani 1 1 d . . .
H34A H -0.0697 0.6373 0.5329 0.055 Uiso 1 1 calc R B .
H34B H 0.0073 0.6026 0.5569 0.055 Uiso 1 1 calc R . .
C35B C -0.0867(8) 0.6079(2) 0.3898(8) 0.044(3) Uani 1 1 d . B .
H35A H -0.1645 0.6154 0.3680 0.053 Uiso 1 1 calc R . .
C36B C -0.0805(9) 0.5670(3) 0.3833(8) 0.047(3) Uani 1 1 d . . .
H36A H -0.0023 0.5597 0.4064 0.056 Uiso 1 1 calc R B .
C37B C -0.1319(11) 0.5495(3) 0.4571(10) 0.079(4) Uani 1 1 d . B .
H37A H -0.0946 0.5574 0.5318 0.119 Uiso 1 1 calc R . .
H37B H -0.1256 0.5236 0.4529 0.119 Uiso 1 1 calc R . .
H37C H -0.2089 0.5562 0.4345 0.119 Uiso 1 1 calc R . .
C38B C -0.1375(11) 0.5544(3) 0.2688(9) 0.083(5) Uani 1 1 d . B .
H38A H -0.1329 0.5284 0.2662 0.124 Uiso 1 1 calc R . .
H38B H -0.1025 0.5649 0.2208 0.124 Uiso 1 1 calc R . .
H38C H -0.2140 0.5616 0.2450 0.124 Uiso 1 1 calc R . .
C39B C 0.4806(7) 0.6739(2) 0.4793(7) 0.031(2) Uani 1 1 d . B .
C40B C 0.4498(8) 0.6401(2) 0.4967(8) 0.042(2) Uani 1 1 d . . .
H40A H 0.3770 0.6326 0.4605 0.051 Uiso 1 1 calc R B .
C41B C 0.5228(9) 0.6168(3) 0.5659(9) 0.056(3) Uani 1 1 d . B .
H41A H 0.4999 0.5936 0.5766 0.067 Uiso 1 1 calc R . .
C42B C 0.6288(9) 0.6272(3) 0.6194(9) 0.057(3) Uani 1 1 d . . .
H42A H 0.6799 0.6113 0.6665 0.068 Uiso 1 1 calc R B .
C43B C 0.6573(9) 0.6604(3) 0.6030(8) 0.053(3) Uani 1 1 d . B .
H43A H 0.7301 0.6680 0.6386 0.064 Uiso 1 1 calc R . .
C44B C 0.5832(7) 0.6839(3) 0.5353(8) 0.044(3) Uani 1 1 d . . .
H44A H 0.6054 0.7076 0.5283 0.052 Uiso 1 1 calc R B .
C45B C 0.4360(7) 0.7101(2) 0.3033(7) 0.032(2) Uani 1 1 d . B .
C46B C 0.3952(8) 0.7401(3) 0.2396(7) 0.043(2) Uani 1 1 d . . .
H46A H 0.3492 0.7560 0.2601 0.052 Uiso 1 1 calc R B .
C47B C 0.4197(9) 0.7469(3) 0.1499(9) 0.055(3) Uani 1 1 d . B .
H47A H 0.3925 0.7679 0.1095 0.066 Uiso 1 1 calc R . .
C48B C 0.4816(9) 0.7246(4) 0.1167(9) 0.063(3) Uani 1 1 d . . .
H48A H 0.4948 0.7293 0.0512 0.075 Uiso 1 1 calc R B .
C49B C 0.5271(8) 0.6943(3) 0.1784(8) 0.050(3) Uani 1 1 d . B .
H49A H 0.5736 0.6788 0.1570 0.060 Uiso 1 1 calc R . .
C50B C 0.5025(8) 0.6875(3) 0.2715(8) 0.045(3) Uani 1 1 d . . .
H50A H 0.5318 0.6670 0.3137 0.055 Uiso 1 1 calc R B .

loop_
_atom_site_aniso_label
_atom_site_aniso_U_11
_atom_site_aniso_U_22
_atom_site_aniso_U_33
_atom_site_aniso_U_23
_atom_site_aniso_U_13
_atom_site_aniso_U_12
Rh1A 0.0418(4) 0.0346(4) 0.0305(4) -0.0005(3) 0.0169(3) 0.0070(3)
Ru1A 0.0301(4) 0.0287(4) 0.0261(4) 0.0024(3) 0.0131(3) 0.0034(3)
Ru2A 0.0357(4) 0.0296(4) 0.0275(4) -0.0011(3) 0.0088(3) 0.0044(3)
Ru3A 0.0381(4) 0.0257(4) 0.0349(4) 0.0017(3) 0.0141(4) 0.0014(3)
P1A 0.0295(12) 0.0278(13) 0.0267(12) 0.0007(10) 0.0124(10) 0.0004(10)
O1A 0.056(5) 0.046(4) 0.056(5) 0.021(4) 0.032(4) 0.002(3)
O2A 0.066(5) 0.050(5) 0.059(5) 0.028(4) 0.034(4) 0.032(4)
O3A 0.090(6) 0.037(4) 0.040(4) 0.004(3) 0.028(4) 0.004(4)
O4A 0.060(5) 0.051(5) 0.039(4) -0.017(4) 0.007(4) -0.003(4)
O5A 0.053(5) 0.049(5) 0.062(5) -0.009(4) 0.016(4) 0.013(4)
O6A 0.094(7) 0.039(5) 0.093(7) -0.023(5) 0.006(5) -0.003(5)
O7A 0.045(4) 0.054(5) 0.080(5) 0.003(4) 0.031(4) 0.007(4)
O8A 0.062(5) 0.057(5) 0.072(5) 0.037(4) 0.034(4) 0.009(4)
O9A 0.040(4) 0.054(4) 0.041(4) 0.003(3) 0.013(3) 0.010(3)
O10A 0.028(3) 0.057(4) 0.040(4) 0.018(3) 0.016(3) 0.001(3)
N1A 0.029(4) 0.040(5) 0.031(4) 0.010(3) 0.013(3) 0.012(3)
N2A 0.036(4) 0.034(4) 0.025(4) -0.001(3) 0.012(3) 0.005(3)
N3A 0.031(4) 0.027(4) 0.031(4) -0.002(3) 0.013(3) -0.004(3)
C1A 0.036(5) 0.036(6) 0.031(5) 0.006(4) 0.014(4) 0.005(4)
C2A 0.049(6) 0.037(6) 0.063(7) -0.005(5) 0.030(6) 0.008(5)
C3A 0.045(6) 0.035(6) 0.022(5) -0.005(4) 0.010(4) 0.006(5)
C4A 0.049(6) 0.042(6) 0.035(5) 0.004(5) 0.024(5) 0.017(5)
C5A 0.028(5) 0.034(5) 0.037(5) -0.013(4) 0.004(4) 0.003(4)
C6A 0.052(7) 0.037(6) 0.076(8) -0.006(6) 0.020(6) -0.005(5)
C7A 0.045(6) 0.027(5) 0.040(5) -0.004(4) 0.012(5) 0.001(5)
C8A 0.050(6) 0.030(6) 0.067(7) 0.012(5) 0.030(6) 0.006(5)
C9A 0.079(9) 0.083(9) 0.035(6) 0.021(6) 0.034(6) 0.046(8)
C10A 0.074(8) 0.068(8) 0.044(7) -0.016(6) 0.036(6) 0.002(7)
C11A 0.063(8) 0.095(10) 0.042(7) 0.009(7) 0.025(6) 0.048(8)
C12A 0.050(8) 0.136(14) 0.049(8) -0.030(9) 0.037(7) -0.024(9)
C13A 0.108(11) 0.062(8) 0.031(6) -0.004(6) 0.042(7) -0.013(8)
S1A 0.048(3) 0.048(4) 0.046(3) 0.008(3) 0.013(2) -0.022(2)
C14A 0.038(5) 0.039(6) 0.035(5) -0.006(4) 0.003(4) -0.009(4)
S1* 0.048(6) 0.075(7) 0.049(6) -0.015(6) 0.015(5) -0.022(5)
C14* 0.038(5) 0.039(6) 0.035(5) -0.006(4) 0.003(4) -0.009(4)
C18A 0.027(5) 0.036(5) 0.043(6) 0.003(5) 0.009(4) 0.008(4)
C19A 0.021(5) 0.051(6) 0.052(6) 0.005(5) 0.016(5) 0.009(4)
C20A 0.038(6) 0.072(8) 0.049(6) 0.004(6) 0.022(5) 0.022(5)
C21A 0.049(7) 0.083(9) 0.064(8) 0.014(7) 0.027(6) 0.017(6)
C22A 0.041(6) 0.118(12) 0.084(9) 0.021(9) 0.032(7) -0.001(7)
C23A 0.051(7) 0.075(9) 0.083(9) 0.005(7) 0.019(7) -0.005(6)
C24A 0.036(5) 0.032(5) 0.035(5) 0.008(4) 0.016(4) 0.007(4)
C25A 0.061(7) 0.041(6) 0.047(6) 0.023(5) 0.025(5) 0.018(5)
C26A 0.084(8) 0.041(6) 0.031(5) 0.015(5) 0.029(6) 0.024(6)
C27A 0.051(6) 0.046(6) 0.026(5) 0.007(4) 0.024(4) 0.005(5)
C28A 0.040(5) 0.033(5) 0.027(5) -0.001(4) 0.021(4) 0.001(4)
C29A 0.049(6) 0.025(5) 0.021(4) -0.005(4) 0.015(4) 0.001(4)
C30A 0.033(5) 0.042(6) 0.037(5) -0.010(4) 0.020(4) -0.006(4)
C31A 0.040(5) 0.032(5) 0.032(5) 0.002(4) 0.016(4) 0.003(4)
C32A 0.036(5) 0.022(5) 0.026(5) 0.002(4) 0.014(4) -0.001(4)
C33A 0.033(5) 0.021(4) 0.024(5) 0.000(4) 0.011(4) 0.006(4)
N4A 0.046(5) 0.036(5) 0.052(5) 0.012(4) 0.013(4) -0.003(4)
C34A 0.062(7) 0.045(6) 0.052(7) 0.010(5) 0.039(6) -0.005(5)
N4* 0.046(5) 0.036(5) 0.052(5) 0.012(4) 0.013(4) -0.003(4)
C34* 0.062(7) 0.045(6) 0.052(7) 0.010(5) 0.039(6) -0.005(5)
C39A 0.053(6) 0.049(6) 0.033(5) 0.004(4) 0.035(5) 0.003(5)
C40A 0.043(6) 0.049(6) 0.039(6) 0.002(5) 0.021(5) 0.003(5)
C41A 0.090(9) 0.047(7) 0.069(8) -0.020(6) 0.043(7) -0.025(7)
C42A 0.094(10) 0.052(8) 0.043(7) -0.016(6) 0.030(7) -0.025(7)
C43A 0.089(9) 0.064(8) 0.026(6) -0.010(6) 0.011(6) -0.033(7)
C44A 0.065(7) 0.067(8) 0.035(6) 0.015(6) 0.021(6) 0.006(6)
C45A 0.042(5) 0.039(6) 0.028(5) -0.009(4) 0.012(4) -0.002(4)
C46A 0.059(7) 0.048(6) 0.043(6) 0.000(5) 0.038(5) -0.004(5)
C47A 0.061(7) 0.042(6) 0.044(6) -0.007(5) 0.023(5) -0.021(5)
C48A 0.055(7) 0.051(7) 0.041(6) -0.001(5) 0.030(5) -0.016(5)
C49A 0.046(5) 0.034(6) 0.031(5) 0.000(4) 0.021(4) -0.004(4)
C50A 0.050(6) 0.031(5) 0.042(6) 0.001(4) 0.026(5) -0.007(4)
Rh1B 0.0322(4) 0.0368(4) 0.0517(5) 0.0136(4) 0.0243(4) 0.0078(3)
Ru1B 0.0261(4) 0.0272(4) 0.0287(4) 0.0027(3) 0.0118(3) 0.0017(3)
Ru2B 0.0263(4) 0.0444(5) 0.0371(4) 0.0091(4) 0.0073(3) -0.0027(4)
Ru3B 0.0307(4) 0.0370(5) 0.0351(4) 0.0103(3) 0.0151(3) 0.0017(3)
S1B 0.0518(16) 0.0526(17) 0.0435(15) 0.0183(13) 0.0132(13) -0.0019(13)
P1B 0.0271(12) 0.0263(12) 0.0257(12) 0.0004(10) 0.0105(10) 0.0007(10)
O1B 0.049(4) 0.038(4) 0.047(4) 0.006(3) 0.025(3) 0.002(3)
O2B 0.056(5) 0.033(4) 0.058(5) 0.000(4) 0.021(4) 0.008(3)
O3B 0.042(4) 0.058(5) 0.088(6) 0.031(4) 0.027(4) -0.008(4)
O4B 0.050(5) 0.088(7) 0.076(6) 0.035(5) 0.004(4) 0.011(4)
O5B 0.065(5) 0.090(6) 0.039(4) 0.000(4) 0.013(4) -0.007(5)
O6B 0.054(5) 0.080(6) 0.076(6) 0.042(5) 0.012(4) 0.015(4)
O7B 0.077(6) 0.081(6) 0.063(5) -0.014(5) 0.044(5) -0.021(5)
O8B 0.058(5) 0.047(5) 0.071(5) -0.001(4) 0.021(4) -0.013(4)
O9B 0.045(4) 0.038(4) 0.042(4) -0.013(3) 0.021(3) -0.005(3)
O10B 0.034(3) 0.028(3) 0.042(4) -0.002(3) 0.015(3) -0.006(3)
N1B 0.037(4) 0.034(4) 0.023(4) 0.002(3) 0.013(3) 0.012(3)
N2B 0.025(3) 0.030(4) 0.024(4) 0.000(3) 0.006(3) 0.005(3)
N3B 0.026(4) 0.020(4) 0.040(4) -0.003(3) 0.007(3) -0.001(3)
N4B 0.042(5) 0.037(5) 0.041(5) 0.007(4) 0.007(4) -0.019(4)
C1B 0.033(5) 0.027(5) 0.028(5) -0.006(4) 0.013(4) -0.003(4)
C2B 0.039(6) 0.036(6) 0.045(6) 0.007(5) 0.018(5) 0.028(5)
C3B 0.026(5) 0.065(8) 0.058(7) 0.030(6) 0.008(5) 0.008(5)
C4B 0.040(6) 0.067(8) 0.046(6) 0.022(6) 0.002(5) -0.003(6)
C5B 0.031(5) 0.064(8) 0.033(6) 0.009(5) -0.001(5) -0.004(5)
C6B 0.038(6) 0.067(8) 0.044(6) 0.018(6) 0.015(5) 0.002(5)
C7B 0.043(6) 0.050(7) 0.044(6) 0.017(5) 0.013(5) 0.000(5)
C8B 0.048(6) 0.036(6) 0.044(6) -0.001(5) 0.025(5) -0.007(5)
C14B 0.036(5) 0.021(5) 0.032(5) -0.004(4) 0.007(4) 0.002(4)
C15B 0.038(5) 0.040(6) 0.035(5) 0.003(4) 0.013(4) 0.007(4)
C16B 0.041(6) 0.048(6) 0.039(6) 0.003(5) 0.005(5) 0.013(5)
C17B 0.057(7) 0.048(7) 0.042(6) 0.014(5) 0.005(5) -0.008(6)
C18B 0.041(5) 0.029(5) 0.035(5) -0.005(4) 0.011(4) -0.009(4)
C19B 0.041(5) 0.035(5) 0.039(5) -0.005(4) 0.021(4) -0.002(4)
C20B 0.057(7) 0.028(5) 0.051(6) -0.015(4) 0.025(5) 0.004(5)
C21B 0.057(7) 0.047(6) 0.035(5) -0.006(5) 0.025(5) -0.008(5)
C22B 0.094(10) 0.102(11) 0.032(6) -0.009(6) 0.032(6) -0.011(8)
C23B 0.067(7) 0.063(8) 0.033(6) -0.002(5) 0.014(5) 0.007(6)
C24B 0.031(5) 0.033(5) 0.032(5) -0.010(4) 0.009(4) 0.002(4)
C25B 0.035(5) 0.030(5) 0.047(6) -0.016(5) 0.013(4) -0.014(4)
C26B 0.028(5) 0.037(5) 0.044(6) -0.005(4) 0.016(4) -0.014(4)
C27B 0.021(4) 0.026(5) 0.047(5) -0.009(4) 0.012(4) -0.003(4)
C28B 0.033(5) 0.030(5) 0.033(5) -0.002(4) 0.017(4) -0.005(4)
C29B 0.029(5) 0.029(5) 0.038(5) -0.003(4) 0.020(4) 0.001(4)
C30B 0.046(6) 0.058(7) 0.040(6) -0.016(5) 0.019(5) -0.007(5)
C31B 0.050(6) 0.039(6) 0.042(6) -0.014(5) 0.020(5) -0.007(5)
C32B 0.030(5) 0.026(5) 0.031(5) -0.001(4) 0.001(4) -0.006(4)
C33B 0.047(6) 0.026(5) 0.028(5) 0.009(4) 0.023(4) -0.004(4)
C34B 0.035(5) 0.046(6) 0.059(7) -0.003(5) 0.018(5) -0.003(5)
C35B 0.047(6) 0.027(5) 0.059(7) 0.010(5) 0.019(5) -0.008(4)
C36B 0.048(6) 0.038(6) 0.053(7) 0.004(5) 0.016(5) -0.002(5)
C37B 0.086(9) 0.067(9) 0.080(9) 0.026(7) 0.023(8) -0.026(7)
C38B 0.108(11) 0.062(8) 0.060(8) -0.008(7) 0.005(8) -0.044(8)
C39B 0.034(5) 0.036(5) 0.035(5) -0.006(4) 0.026(4) -0.004(4)
C40B 0.044(6) 0.032(6) 0.051(6) -0.008(5) 0.016(5) 0.006(5)
C41B 0.063(7) 0.030(6) 0.074(8) 0.000(5) 0.023(6) 0.014(5)
C42B 0.059(7) 0.053(7) 0.058(7) 0.011(6) 0.019(6) 0.009(6)
C43B 0.050(7) 0.057(7) 0.046(6) 0.003(6) 0.008(5) 0.000(6)
C44B 0.037(6) 0.033(6) 0.061(7) 0.013(5) 0.016(5) 0.007(5)
C45B 0.032(5) 0.031(5) 0.039(5) -0.008(4) 0.021(4) -0.003(4)
C46B 0.047(6) 0.048(6) 0.036(5) 0.004(5) 0.015(5) 0.005(5)
C47B 0.072(8) 0.046(7) 0.052(7) 0.015(5) 0.027(6) 0.006(6)
C48B 0.057(7) 0.101(10) 0.039(6) 0.001(7) 0.027(6) -0.010(7)
C49B 0.051(7) 0.071(8) 0.044(6) -0.004(6) 0.036(5) -0.003(6)
C50B 0.041(6) 0.052(6) 0.041(6) -0.005(5) 0.010(5) 0.007(5)

loop_
_geom_bond_atom_site_label_1
_geom_bond_atom_site_label_2
_geom_bond_distance
_geom_bond_site_symmetry_2
_geom_bond_publ_flag
Rh1A C2A 1.899(11) . ?
Rh1A C13A 2.193(11) . ?
Rh1A C12A 2.203(11) . ?
Rh1A C11A 2.228(10) . ?
Rh1A C9A 2.267(10) . ?
Rh1A C10A 2.302(10) . ?
Rh1A Ru2A 2.6740(10) . ?
Rh1A Ru1A 2.7487(10) . ?
Rh1A Ru3A 2.7671(11) . ?
Ru1A H1 1.671(10) . ?
Ru1A H2 1.676(10) . ?
Ru1A C1A 1.852(10) . ?
Ru1A N1A 2.145(7) . ?
Ru1A P1A 2.234(2) . ?
Ru1A Ru2A 2.8551(10) . ?
Ru1A Ru3A 2.9498(10) . ?
Ru2A C3A 1.870(10) . ?
Ru2A C5A 1.904(9) . ?
Ru2A C4A 1.923(11) . ?
Ru2A Ru3A 2.7643(10) . ?
Ru3A H2 1.673(10) . ?
Ru3A C6A 1.860(11) . ?
Ru3A C7A 1.878(10) . ?
Ru3A C8A 1.893(11) . ?
Ru3A C2A 2.234(10) . ?
P1A N3A 1.753(7) . ?
P1A N2A 1.755(7) . ?
P1A C14A 1.800(8) . ?
O1A C1A 1.147(10) . ?
O2A C2A 1.167(11) . ?
O3A C3A 1.155(11) . ?
O4A C4A 1.120(11) . ?
O5A C5A 1.139(10) . ?
O6A C6A 1.148(12) . ?
O7A C7A 1.178(11) . ?
O8A C8A 1.158(11) . ?
O9A C18A 1.381(10) . ?
O9A C20A 1.504(11) . ?
O10A C33A 1.371(10) . ?
O10A C34A 1.417(11) . ?
N1A C18A 1.288(11) . ?
N1A C19A 1.499(11) . ?
N2A C27A 1.396(11) . ?
N2A C24A 1.403(11) . ?
N3A C29A 1.407(11) . ?
N3A C32A 1.433(10) . ?
C9A C13A 1.402(17) . ?
C9A C10A 1.418(15) . ?
C10A C11A 1.403(15) . ?
C11A C12A 1.397(18) . ?
C12A C13A 1.335(17) . ?
S1A C14A 1.721(5) . ?
S1A C17A 1.721(5) . ?
C14A C15A 1.340(10) . ?
C15A C16A 1.469(5) . ?
C16A C17A 1.347(10) . ?
S1* C17* 1.718(5) . ?
C15* C16* 1.470(5) . ?
C16* C17* 1.340(10) . ?
C18A C24A 1.430(13) . ?
C19A C21A 1.503(15) . ?
C19A C20A 1.530(13) . ?
C21A C23A 1.511(16) . ?
C21A C22A 1.551(15) . ?
C24A C25A 1.358(12) . ?
C25A C26A 1.356(14) . ?
C26A C27A 1.334(12) . ?
C27A C28A 1.529(12) . ?
C28A C29A 1.490(11) . ?
C28A C45A 1.518(12) . ?
C28A C39A 1.564(13) . ?
C29A C30A 1.334(12) . ?
C30A C31A 1.470(12) . ?
C31A C32A 1.349(12) . ?
C32A C33A 1.427(12) . ?
C33A N4A 1.246(10) . ?
N4A C35A 1.490(15) . ?
C34A C35A 1.569(16) . ?
C35A C36A 1.539(16) . ?
C36A C38A 1.535(11) . ?
C36A C37A 1.535(11) . ?
C35* C36* 1.539(16) . ?
C36* C37* 1.535(11) . ?
C36* C38* 1.535(11) . ?
C39A C40A 1.372(13) . ?
C39A C44A 1.394(13) . ?
C40A C41A 1.410(14) . ?
C41A C42A 1.345(16) . ?
C42A C43A 1.297(15) . ?
C43A C44A 1.367(14) . ?
C45A C50A 1.360(12) . ?
C45A C46A 1.361(13) . ?
C46A C47A 1.417(13) . ?
C47A C48A 1.377(14) . ?
C48A C49A 1.325(12) . ?
C49A C50A 1.403(12) . ?
Rh1B C2B 1.892(11) . ?
Rh1B C12B 2.16(2) . ?
Rh1B C13* 2.17(2) . ?
Rh1B C12* 2.211(18) . ?
Rh1B C13B 2.23(2) . ?
Rh1B C9* 2.23(2) . ?
Rh1B C11B 2.241(15) . ?
Rh1B C11* 2.295(14) . ?
Rh1B C10* 2.306(15) . ?
Rh1B C9B 2.341(17) . ?
Rh1B C10B 2.349(14) . ?
Rh1B Ru2B 2.6771(12) . ?
Ru1B H4 1.675(10) . ?
Ru1B C1B 1.803(9) . ?
Ru1B N1B 2.123(7) . ?
Ru1B P1B 2.225(2) . ?
Ru1B Ru2B 2.8465(10) . ?
Ru1B Ru3B 2.9564(10) . ?
Ru1B H1 12.035(12) . ?
Ru2B H3 1.675(10) . ?
Ru2B C5B 1.882(12) . ?
Ru2B C4B 1.892(11) . ?
Ru2B C3B 1.900(11) . ?
Ru2B Ru3B 2.7661(10) . ?
Ru3B H4 1.677(10) . ?
Ru3B C6B 1.907(11) . ?
Ru3B C7B 1.908(12) . ?
Ru3B C8B 1.912(10) . ?
Ru3B C2B 2.244(10) . ?
S1B C17B 1.695(10) . ?
S1B C14B 1.735(10) . ?
P1B N3B 1.716(7) . ?
P1B N2B 1.732(7) . ?
P1B C14B 1.792(9) . ?
O1B C1B 1.200(10) . ?
O2B C2B 1.181(11) . ?
O3B C3B 1.123(11) . ?
O4B C4B 1.151(11) . ?
O5B C5B 1.161(13) . ?
O6B C6B 1.154(11) . ?
O7B C7B 1.137(12) . ?
O8B C8B 1.128(11) . ?
O9B C18B 1.331(10) . ?
O9B C20B 1.435(11) . ?
O10B C33B 1.366(10) . ?
O10B C34B 1.453(11) . ?
N1B C18B 1.331(11) . ?
N1B C19B 1.463(11) . ?
N2B C24B 1.377(10) . ?
N2B C27B 1.394(10) . ?
N3B C29B 1.408(11) . ?
N3B C32B 1.429(10) . ?
N4B C33B 1.267(11) . ?
N4B C35B 1.444(12) . ?
C9B C10B 1.4200 . ?
C9B C13B 1.4200 . ?
C10B C11B 1.4200 . ?
C11B C12B 1.4200 . ?
C12B C13B 1.4200 . ?
C9* C10* 1.4200 . ?
C9* C13* 1.4200 . ?
C10* C11* 1.4200 . ?
C11* C12* 1.4200 . ?
C12* C13* 1.4200 . ?
C14B C15B 1.359(12) . ?
C15B C16B 1.445(13) . ?
C16B C17B 1.315(14) . ?
C18B C24B 1.424(13) . ?
C19B C21B 1.517(13) . ?
C19B C20B 1.556(13) . ?
C21B C22B 1.488(14) . ?
C21B C23B 1.516(14) . ?
C24B C25B 1.394(12) . ?
C25B C26B 1.379(12) . ?
C26B C27B 1.355(11) . ?
C27B C28B 1.515(12) . ?
C28B C29B 1.548(12) . ?
C28B C45B 1.549(12) . ?
C28B C39B 1.549(12) . ?
C29B C30B 1.364(12) . ?
C30B C31B 1.378(13) . ?
C31B C32B 1.367(13) . ?
C32B C33B 1.458(12) . ?
C34B C35B 1.560(13) . ?
C35B C36B 1.544(13) . ?
C36B C37B 1.505(14) . ?
C36B C38B 1.507(14) . ?
C39B C44B 1.345(12) . ?
C39B C40B 1.376(12) . ?
C40B C41B 1.382(13) . ?
C41B C42B 1.379(15) . ?
C42B C43B 1.342(15) . ?
C43B C44B 1.385(13) . ?
C45B C50B 1.378(13) . ?
C45B C46B 1.397(12) . ?
C46B C47B 1.346(14) . ?
C47B C48B 1.338(15) . ?
C48B C49B 1.407(16) . ?
C49B C50B 1.389(13) . ?
